data_2204822
loop_
_publ_author_name
'Wen-Bing Yuan'
'Lan Yan'
'Ru-Dong Yang'

_publ_section_title
;
 9-Chloro-10-(dimethoxymethyl)anthracene
;
_journal_issue 12
_journal_name_full 'Acta Crystallographica Section E'
_journal_page_first o2447
_journal_page_last o2448
_journal_paper_doi 10.1107/S1600536804030028
_journal_volume 60
_journal_year 2004
_chemical_formula_iupac 'C17 H15 Cl O2'
_chemical_formula_moiety 'C17 H15 Cl O2'
_chemical_formula_sum 'C17 H15 Cl O2'
_chemical_formula_weight 286.74
_chemical_name_systematic
;
9-Chloro-10-(dimethoxymethyl)anthracene
;
_space_group_IT_number 61
_symmetry_cell_setting orthorhombic
_symmetry_space_group_name_Hall '-P 2ac 2ab'
_symmetry_space_group_name_H-M 'P b c a'
_atom_sites_solution_hydrogens geom
_atom_sites_solution_primary direct
_atom_sites_solution_secondary difmap
_audit_creation_method SHELXL-97
_cell_angle_alpha 90.00
_cell_angle_beta 90.00
_cell_angle_gamma 90.00
_cell_formula_units_Z 8
_cell_length_a 10.553(12)
_cell_length_b 8.948(10)
_cell_length_c 30.84(3)
_cell_measurement_reflns_used 1879
_cell_measurement_temperature 293(2)
_cell_measurement_theta_max 20.065
_cell_measurement_theta_min 2.339
_cell_volume 2912(5)
_computing_cell_refinement 'SAINT (Siemens, 1996)'
_computing_data_collection 'SMART (Siemens, 1996)'
_computing_data_reduction SAINT
_computing_molecular_graphics 'SHELXTL (Sheldrick, 1997b)'
_computing_publication_material SHELXTL
_computing_structure_refinement 'SHELXL97 (Sheldrick, 1997a)'
_computing_structure_solution 'SHELXS97 (Sheldrick, 1997a)'
_diffrn_ambient_temperature 293(2)
_diffrn_measured_fraction_theta_full 0.985
_diffrn_measured_fraction_theta_max 0.985
_diffrn_measurement_device_type 'Bruker SMART 1000 CCD area-detector'
_diffrn_measurement_method \w
_diffrn_radiation_monochromator graphite
_diffrn_radiation_source 'fine-focus sealed tube'
_diffrn_radiation_type MoK\a
_diffrn_radiation_wavelength 0.71073
_diffrn_reflns_av_R_equivalents 0.0871
_diffrn_reflns_av_sigmaI/netI 0.0832
_diffrn_reflns_limit_h_max 12
_diffrn_reflns_limit_h_min -12
_diffrn_reflns_limit_k_max 10
_diffrn_reflns_limit_k_min -10
_diffrn_reflns_limit_l_max 25
_diffrn_reflns_limit_l_min -36
_diffrn_reflns_number 13634
_diffrn_reflns_theta_full 25.03
_diffrn_reflns_theta_max 25.03
_diffrn_reflns_theta_min 2.64
_diffrn_standards_number 0
_exptl_absorpt_coefficient_mu 0.260
_exptl_absorpt_correction_T_max 0.9307
_exptl_absorpt_correction_T_min 0.8985
_exptl_absorpt_correction_type multi-scan
_exptl_absorpt_process_details '(SADABS; Sheldrick, 1996)'
_exptl_crystal_colour colourless
_exptl_crystal_density_diffrn 1.308
_exptl_crystal_density_method 'not measured'
_exptl_crystal_description block
_exptl_crystal_F_000 1200
_exptl_crystal_size_max 0.42
_exptl_crystal_size_mid 0.35
_exptl_crystal_size_min 0.28
_refine_diff_density_max 0.778
_refine_diff_density_min -0.237
_refine_ls_extinction_method none
_refine_ls_goodness_of_fit_ref 0.952
_refine_ls_hydrogen_treatment refall
_refine_ls_matrix_type full
_refine_ls_number_parameters 226
_refine_ls_number_reflns 2550
_refine_ls_number_restraints 24
_refine_ls_restrained_S_all 0.955
_refine_ls_R_factor_all 0.1627
_refine_ls_R_factor_gt 0.0713
_refine_ls_shift/su_max 0.000
_refine_ls_shift/su_mean 0.000
_refine_ls_structure_factor_coef Fsqd
_refine_ls_weighting_details 'calc w = 1/[\s^2^(Fo^2^)+(0.141P)^2^] where P = (Fo^2^+2Fc^2^)/3'
_refine_ls_weighting_scheme calc
_refine_ls_wR_factor_gt 0.1891
_refine_ls_wR_factor_ref 0.2550
_reflns_number_gt 1069
_reflns_number_total 2550
_reflns_threshold_expression I>2\s(I)
_cod_data_source_file wn6305.cif
_cod_data_source_block I
_cod_depositor_comments
;
The following automatic conversions were performed:
'_symmetry_cell_setting' value 'Orthorhombic' changed to 'orthorhombic'
according to '/home/saulius/struct/CIF-dictionaries/cif_core.dic'
dictionary named 'cif_core.dic' version 2.4.1 from 2010-06-29.

Automatic conversion script
Id: cif_fix_enum 1527 2010-12-29 10:47:43Z saulius 

The following automatic conversions were performed:

'_symmetry_cell_setting' value 'Orthorhombic' changed to
'orthorhombic' according to
/home/saulius/struct/CIF-dictionaries/cif_core.dic dictionary named
'cif_core.dic' version 2.4.1 from 2010-06-29.

Automatic conversion script
Id: cif_fix_values 1715 2011-07-08 13:25:40Z adriana 
;
_cod_original_cell_volume 2912(6)
_cod_database_code 2204822

loop_
_symmetry_equiv_pos_as_xyz
'x, y, z'
'-x+1/2, -y, z+1/2'
'-x, y+1/2, -z+1/2'
'x+1/2, -y+1/2, -z'
'-x, -y, -z'
'x-1/2, y, -z-1/2'
'x, -y-1/2, z-1/2'
'-x-1/2, y-1/2, z'

loop_
_atom_site_label
_atom_site_fract_x
_atom_site_fract_y
_atom_site_fract_z
_atom_site_U_iso_or_equiv
_atom_site_adp_type
_atom_site_calc_flag
_atom_site_refinement_flags
_atom_site_occupancy
_atom_site_type_symbol
Cl1 0.70960(15) -0.00737(19) 0.33802(5) 0.0968(7) Uani d . 1 Cl
O1 0.2791(3) 0.4429(4) 0.42295(12) 0.0743(11) Uani d . 1 O
O2 0.4232(4) 0.6173(4) 0.40408(12) 0.0875(12) Uani d D 1 O
C1 0.3557(5) 0.4899(6) 0.38927(18) 0.0701(15) Uani d D 1 C
C2 0.4426(4) 0.3651(6) 0.37604(15) 0.0608(13) Uani d . 1 C
C3 0.4317(5) 0.2951(6) 0.33597(15) 0.0638(13) Uani d . 1 C
C4 0.3320(6) 0.3339(8) 0.3053(2) 0.0897(19) Uani d D 1 C
C5 0.3213(7) 0.2591(10) 0.2672(2) 0.100(2) Uani d D 1 C
C6 0.4044(9) 0.1453(10) 0.2562(2) 0.112(2) Uani d D 1 C
C7 0.4982(7) 0.1059(8) 0.28245(19) 0.0894(18) Uani d D 1 C
C8 0.5150(5) 0.1770(6) 0.32365(15) 0.0663(14) Uani d . 1 C
C9 0.6082(4) 0.1346(6) 0.35240(16) 0.0649(14) Uani d . 1 C
C10 0.6225(4) 0.2002(5) 0.39319(15) 0.0600(13) Uani d . 1 C
C11 0.7172(5) 0.1546(7) 0.42283(19) 0.0770(16) Uani d D 1 C
C12 0.7228(5) 0.2148(8) 0.4626(2) 0.0865(18) Uani d D 1 C
C13 0.6372(6) 0.3229(7) 0.47582(19) 0.0873(18) Uani d D 1 C
C14 0.5482(5) 0.3710(6) 0.44869(16) 0.0664(14) Uani d D 1 C
C15 0.5364(4) 0.3150(5) 0.40588(14) 0.0565(12) Uani d . 1 C
C16 0.1691(6) 0.5331(7) 0.4297(2) 0.0943(19) Uani d D 1 C
C17 0.4658(6) 0.7057(8) 0.3707(2) 0.110(2) Uani d D 1 C
H1 0.303(4) 0.524(5) 0.3655(11) 0.080 Uiso d D 1 H
H2 0.274(4) 0.419(4) 0.3101(15) 0.080 Uiso d D 1 H
H3 0.254(3) 0.311(5) 0.2526(14) 0.080 Uiso d D 1 H
H4 0.398(4) 0.087(5) 0.2298(11) 0.080 Uiso d D 1 H
H5 0.548(4) 0.016(4) 0.2743(16) 0.080 Uiso d D 1 H
H6 0.765(4) 0.066(4) 0.4162(14) 0.080 Uiso d D 1 H
H7 0.794(3) 0.194(5) 0.4811(13) 0.080 Uiso d D 1 H
H8 0.637(5) 0.370(5) 0.5045(9) 0.080 Uiso d D 1 H
H9 0.493(4) 0.456(4) 0.4550(15) 0.080 Uiso d D 1 H
H10 0.105(3) 0.493(4) 0.4536(9) 0.080 Uiso d D 1 H
H11 0.194(4) 0.628(3) 0.4387(11) 0.080 Uiso d D 1 H
H12 0.114(4) 0.535(4) 0.4045(8) 0.080 Uiso d D 1 H
H13 0.518(3) 0.787(3) 0.3830(9) 0.080 Uiso d D 1 H
H14 0.528(3) 0.646(3) 0.3536(8) 0.080 Uiso d D 1 H
H15 0.404(2) 0.743(3) 0.3522(8) 0.080 Uiso d D 1 H

loop_
_atom_site_aniso_label
_atom_site_aniso_U_11
_atom_site_aniso_U_22
_atom_site_aniso_U_33
_atom_site_aniso_U_12
_atom_site_aniso_U_13
_atom_site_aniso_U_23
Cl1 0.0956(13) 0.1004(13) 0.0945(12) 0.0139(9) 0.0212(9) -0.0150(8)
O1 0.055(2) 0.077(3) 0.091(3) 0.0130(18) 0.0040(18) 0.0096(19)
O2 0.104(3) 0.060(2) 0.098(3) 0.002(2) -0.001(2) 0.003(2)
C1 0.072(4) 0.064(4) 0.074(4) 0.006(3) -0.007(3) 0.014(3)
C2 0.060(3) 0.063(3) 0.059(3) -0.009(3) -0.004(2) 0.009(2)
C3 0.063(3) 0.073(4) 0.055(3) -0.009(3) -0.001(2) 0.016(3)
C4 0.086(5) 0.107(5) 0.076(4) -0.018(4) -0.016(3) 0.021(4)
C5 0.108(6) 0.132(7) 0.061(4) -0.026(5) -0.021(4) 0.023(4)
C6 0.134(7) 0.143(7) 0.058(4) -0.039(6) -0.004(5) -0.007(4)
C7 0.111(5) 0.099(5) 0.058(4) -0.020(4) 0.002(3) -0.001(3)
C8 0.071(3) 0.073(4) 0.055(3) -0.015(3) 0.009(3) 0.004(3)
C9 0.056(3) 0.073(4) 0.066(3) 0.000(3) 0.016(3) 0.004(3)
C10 0.057(3) 0.061(3) 0.062(3) -0.003(3) 0.003(2) 0.002(2)
C11 0.063(4) 0.089(4) 0.079(4) 0.023(3) -0.002(3) 0.003(3)
C12 0.073(4) 0.111(5) 0.076(4) 0.024(4) -0.021(3) -0.002(3)
C13 0.080(4) 0.110(5) 0.071(4) 0.016(4) -0.017(3) -0.017(3)
C14 0.064(3) 0.069(4) 0.065(3) 0.003(3) -0.004(3) -0.003(3)
C15 0.054(3) 0.058(3) 0.057(3) -0.001(2) -0.001(2) 0.006(2)
C16 0.066(4) 0.084(5) 0.133(6) 0.029(3) -0.017(4) 0.003(4)
C17 0.094(5) 0.093(5) 0.144(6) -0.003(4) 0.004(4) 0.036(5)

loop_
_atom_type_symbol
_atom_type_description
_atom_type_scat_dispersion_real
_atom_type_scat_dispersion_imag
_atom_type_scat_source
C C 0.0033 0.0016 'International Tables Vol C Tables 4.2.6.8 and 6.1.1.4'
H H 0.0000 0.0000 'International Tables Vol C Tables 4.2.6.8 and 6.1.1.4'
Cl Cl 0.1484 0.1585 'International Tables Vol C Tables 4.2.6.8 and 6.1.1.4'
O O 0.0106 0.0060 'International Tables Vol C Tables 4.2.6.8 and 6.1.1.4'

loop_
_geom_angle_atom_site_label_1
_geom_angle_atom_site_label_2
_geom_angle_atom_site_label_3
_geom_angle
C1 O1 C16 114.4(4)
C17 O2 C1 112.7(5)
O1 C1 O2 107.2(4)
O1 C1 C2 109.6(4)
O2 C1 C2 112.2(4)
O1 C1 H1 109(3)
O2 C1 H1 106(3)
C2 C1 H1 112(3)
C3 C2 C15 119.3(5)
C3 C2 C1 121.8(4)
C15 C2 C1 118.9(4)
C2 C3 C8 121.4(5)
C2 C3 C4 122.0(5)
C8 C3 C4 116.6(5)
C5 C4 C3 120.3(7)
C5 C4 H2 117(3)
C3 C4 H2 122(3)
C4 C5 C6 121.5(7)
C4 C5 H3 103(3)
C6 C5 H3 135(3)
C7 C6 C5 121.2(7)
C7 C6 H4 115(3)
C5 C6 H4 124(3)
C6 C7 C8 121.1(7)
C6 C7 H5 117(3)
C8 C7 H5 121(3)
C9 C8 C3 118.2(5)
C9 C8 C7 122.5(6)
C3 C8 C7 119.3(5)
C8 C9 C10 122.7(5)
C8 C9 Cl1 118.8(4)
C10 C9 Cl1 118.4(4)
C9 C10 C11 122.5(5)
C9 C10 C15 118.8(4)
C11 C10 C15 118.7(5)
C12 C11 C10 120.4(5)
C12 C11 H6 120(3)
C10 C11 H6 118(3)
C11 C12 C13 121.4(5)
C11 C12 H7 120(3)
C13 C12 H7 118(3)
C14 C13 C12 120.1(5)
C14 C13 H8 116(3)
C12 C13 H8 124(3)
C13 C14 C15 122.3(5)
C13 C14 H9 123(3)
C15 C14 H9 114(3)
C14 C15 C2 123.5(5)
C14 C15 C10 117.0(4)
C2 C15 C10 119.5(4)
O1 C16 H10 115(3)
O1 C16 H11 109(3)
H10 C16 H11 106(2)
O1 C16 H12 112(3)
H10 C16 H12 100(2)
H11 C16 H12 113(3)
O2 C17 H13 108.7(17)
O2 C17 H14 107.6(16)
H13 C17 H14 104(2)
O2 C17 H15 116.3(18)
H13 C17 H15 111(2)
H14 C17 H15 109(2)

loop_
_geom_bond_atom_site_label_1
_geom_bond_atom_site_label_2
_geom_bond_distance
Cl1 C9 1.719(5)
O1 C1 1.382(6)
O1 C16 1.429(6)
O2 C17 1.374(7)
O2 C1 1.419(6)
C1 C2 1.501(7)
C1 H1 0.966(19)
C2 C3 1.390(7)
C2 C15 1.424(6)
C3 C8 1.426(7)
C3 C4 1.458(7)
C4 C5 1.356(9)
C4 H2 0.993(19)
C5 C6 1.386(10)
C5 H3 0.963(19)
C6 C7 1.327(10)
C6 H4 0.968(19)
C7 C8 1.432(8)
C7 H5 0.99(2)
C8 C9 1.378(7)
C9 C10 1.396(7)
C10 C11 1.414(7)
C10 C15 1.427(6)
C11 C12 1.340(8)
C11 H6 0.96(2)
C12 C13 1.385(8)
C12 H7 0.965(19)
C13 C14 1.329(7)
C13 H8 0.978(19)
C14 C15 1.417(6)
C14 H9 0.97(2)
C16 H10 1.063(18)
C16 H11 0.931(18)
C16 H12 0.968(18)
C17 H13 0.988(16)
C17 H14 1.002(16)
C17 H15 0.927(15)

loop_
_cod_related_entry_id
_cod_related_entry_database
_cod_related_entry_code
1 ChemSpider 21130128
